data_7005923
loop_
_publ_author_name
'Yang, Xiao-Ping'
'Jones, Richard A.'
'Rivers, Joseph H.'
'Lai, Rachel Pen-jen'

_publ_section_title
;
 Syntheses, structures and luminescent properties of new
 lanthanide-based coordination polymers based on
 1,4-benzenedicarboxylate (bdc).
;
_journal_issue 35
_journal_name_full 'Dalton transactions (Cambridge, England : 2003)'
_journal_page_first 3936
_journal_page_last 3942
_journal_paper_doi 10.1039/b706823a
_journal_year 2007
_chemical_formula_sum 'C13 H24.5 Cl O9.25 Tb'
_chemical_formula_weight 523.20
_chemical_name_systematic
;
?
;
_space_group_IT_number 14
_symmetry_cell_setting monoclinic
_symmetry_space_group_name_Hall '-P 2yn'
_symmetry_space_group_name_H-M 'P 1 21/n 1'
_atom_sites_solution_hydrogens geom
_atom_sites_solution_primary direct
_atom_sites_solution_secondary difmap
_audit_creation_method SHELXL-97
_cell_angle_alpha 90.00
_cell_angle_beta 111.12(3)
_cell_angle_gamma 90.00
_cell_formula_units_Z 4
_cell_length_a 11.451(2)
_cell_length_b 16.845(3)
_cell_length_c 12.168(2)
_cell_measurement_reflns_used CCD
_cell_measurement_temperature 153(1)
_cell_volume 2189.5(8)
_computing_cell_refinement 'Collect software, Nonius B.V. 1998'
_computing_data_collection 'Collect software, Nonius B.V. 1998'
_computing_data_reduction
;
DENZO and Scalepack (Otwinoski and Minor, 1997)
;
_computing_molecular_graphics 'XL SHELXTL/PC, Siemens Analytical'
_computing_structure_refinement 'XL SHELXTL/PC, Siemens Analytical'
_computing_structure_solution
;

SIR97 - Altomare A., Burla M.C., Camalli M., Cascarano G.L., Giacovazzo C.,
Guagliardi A., Moliterni A.G.G., Polidori G.,Spagna R.
;
_diffrn_ambient_temperature 153(1)
_diffrn_measured_fraction_theta_full 0.998
_diffrn_measured_fraction_theta_max 0.998
_diffrn_measurement_device_type CCD
_diffrn_measurement_method \w-scans
_diffrn_radiation_monochromator graphite
_diffrn_radiation_source 'fine-focus sealed tube'
_diffrn_radiation_type MoK\a
_diffrn_radiation_wavelength 0.71073
_diffrn_reflns_av_R_equivalents 0.0589
_diffrn_reflns_av_sigmaI/netI 0.0925
_diffrn_reflns_limit_h_max 13
_diffrn_reflns_limit_h_min -13
_diffrn_reflns_limit_k_max 20
_diffrn_reflns_limit_k_min -20
_diffrn_reflns_limit_l_max 14
_diffrn_reflns_limit_l_min -14
_diffrn_reflns_number 7311
_diffrn_reflns_theta_full 25.00
_diffrn_reflns_theta_max 25.00
_diffrn_reflns_theta_min 3.01
_exptl_absorpt_coefficient_mu 3.388
_exptl_absorpt_correction_T_max 0.6780
_exptl_absorpt_correction_T_min 0.5022
_exptl_absorpt_correction_type gaussian
_exptl_absorpt_process_details
;
Absorption correction given as Gaussian
;
_exptl_crystal_colour colorless
_exptl_crystal_density_diffrn 1.587
_exptl_crystal_density_method 'not measured'
_exptl_crystal_description Block
_exptl_crystal_F_000 1034
_exptl_crystal_size_max 0.18
_exptl_crystal_size_mid 0.17
_exptl_crystal_size_min 0.17
_refine_diff_density_max 1.881
_refine_diff_density_min -0.919
_refine_diff_density_rms 0.199
_refine_ls_abs_structure_details 'Flack H D (1983), Acta Cryst. A39, 876-881'
_refine_ls_abs_structure_Flack 0.10(8)
_refine_ls_extinction_coef 0.0035(5)
_refine_ls_extinction_expression Fc^*^=kFc[1+0.001xFc^2^\l^3^/sin(2\q)]^-1/4^
_refine_ls_extinction_method shelxl
_refine_ls_goodness_of_fit_ref 1.112
_refine_ls_hydrogen_treatment constr
_refine_ls_matrix_type full
_refine_ls_number_parameters 223
_refine_ls_number_reflns 3850
_refine_ls_number_restraints 150
_refine_ls_restrained_S_all 1.103
_refine_ls_R_factor_all 0.0943
_refine_ls_R_factor_gt 0.0520
_refine_ls_shift/su_max 0.002
_refine_ls_shift/su_mean 0.000
_refine_ls_structure_factor_coef Fsqd
_refine_ls_weighting_details 'calc w=1/[\s^2^(Fo^2^)+(0.0831P)^2^+1.0736P] where P=(Fo^2^+2Fc^2^)/3'
_refine_ls_weighting_scheme calc
_refine_ls_wR_factor_gt 0.1339
_refine_ls_wR_factor_ref 0.1495
_reflns_number_gt 2590
_reflns_number_total 3850
_reflns_threshold_expression >2sigma(I)
_cod_data_source_file b706823a.txt
_cod_data_source_block complex-4
_cod_depositor_comments
;
The following automatic conversions were performed:
'_exptl_absorpt_correction_type' value 'Gaussian' changed to 'gaussian'
according to '/home/saulius/struct/CIF-dictionaries/cif_core.dic'
dictionary named 'cif_core.dic' version 2.4.1 from 2010-06-29.

Automatic conversion script
Id: cif_fix_enum 1527 2010-12-29 10:47:43Z saulius 
;
_cod_original_cell_volume 2189.3(8)
_cod_original_sg_symbol_H-M P2(1)/n
_cod_original_formula_sum 'C13 H24.50 Cl O9.25 Tb'
_cod_database_code 7005923

loop_
_symmetry_equiv_pos_as_xyz
'x, y, z'
'-x+1/2, y+1/2, -z+1/2'
'-x, -y, -z'
'x-1/2, -y-1/2, z-1/2'

loop_
_atom_site_label
_atom_site_type_symbol
_atom_site_fract_x
_atom_site_fract_y
_atom_site_fract_z
_atom_site_U_iso_or_equiv
_atom_site_adp_type
_atom_site_occupancy
_atom_site_symmetry_multiplicity
_atom_site_calc_flag
_atom_site_refinement_flags
_atom_site_disorder_assembly
_atom_site_disorder_group
Tb1 Tb 0.37193(2) 0.023740(14) 0.08203(2) 0.02343(6) Uani 1 1 d U . .
Cl1 Cl 0.01633(13) -0.16037(9) 0.05186(14) 0.0435(4) Uani 1 1 d U . .
O1 O 0.4610(3) -0.1095(2) -0.1283(3) 0.0286(10) Uani 1 1 d U . .
O2 O 0.3432(3) -0.0982(2) -0.0168(3) 0.0282(10) Uani 1 1 d U . .
O3 O 0.0106(3) -0.4367(2) -0.2810(3) 0.0287(10) Uani 1 1 d U . .
O4 O 0.1148(3) -0.4419(2) -0.4031(3) 0.0306(10) Uani 1 1 d U . .
C1 C 0.3738(4) -0.1322(3) -0.0939(4) 0.0245(14) Uani 1 1 d U . .
C2 C 0.3041(5) -0.2061(3) -0.1484(4) 0.0256(14) Uani 1 1 d U . .
C3 C 0.3380(5) -0.2491(3) -0.2313(4) 0.0315(15) Uani 1 1 d U . .
H3A H 0.4060 -0.2326 -0.2501 0.038 Uiso 1 1 calc R . .
C4 C 0.2710(5) -0.3157(3) -0.2853(4) 0.0297(14) Uani 1 1 d U . .
H4A H 0.2941 -0.3436 -0.3403 0.036 Uiso 1 1 calc R . .
C5 C 0.1681(4) -0.3415(3) -0.2573(4) 0.0258(14) Uani 1 1 d U . .
C6 C 0.1373(5) -0.2992(3) -0.1736(4) 0.0269(14) Uani 1 1 d U . .
H6A H 0.0717 -0.3169 -0.1519 0.032 Uiso 1 1 calc R . .
C7 C 0.2016(4) -0.2313(3) -0.1216(4) 0.0274(14) Uani 1 1 d U . .
H7A H 0.1764 -0.2025 -0.0687 0.033 Uiso 1 1 calc R . .
C8 C 0.0932(5) -0.4110(3) -0.3174(4) 0.0285(15) Uani 1 1 d U . .
O1W O 0.2664(3) 0.1512(2) 0.0750(3) 0.0347(11) Uani 1 1 d U . .
H1W H 0.1967 0.1498 0.0232 0.042 Uiso 1 1 calc R . .
C1W C 0.3169(8) 0.2296(5) 0.0822(7) 0.086(3) Uani 1 1 d U . .
H1WA H 0.2530 0.2678 0.0773 0.104 Uiso 1 1 calc R . .
H1WB H 0.3460 0.2377 0.0183 0.104 Uiso 1 1 calc R . .
H1WC H 0.3854 0.2358 0.1557 0.104 Uiso 1 1 calc R . .
O2W O 0.4167(3) 0.0756(2) 0.2851(3) 0.0332(10) Uani 1 1 d U . .
H2W H 0.3819 0.1189 0.2780 0.040 Uiso 1 1 calc R . .
C2W C 0.5301(6) 0.0775(4) 0.3831(5) 0.0475(18) Uani 1 1 d U . .
H2WA H 0.5163 0.1023 0.4485 0.057 Uiso 1 1 calc R . .
H2WB H 0.5913 0.1072 0.3634 0.057 Uiso 1 1 calc R . .
H2WC H 0.5597 0.0243 0.4041 0.057 Uiso 1 1 calc R . .
O3W O 0.2341(3) -0.0400(2) 0.1678(3) 0.0371(11) Uani 1 1 d U . .
H3W H 0.2055 0.0051 0.1601 0.045 Uiso 1 1 calc R . .
C3W C 0.2597(6) -0.0660(5) 0.2840(5) 0.058(2) Uani 1 1 d U . .
H3WA H 0.1853 -0.0885 0.2903 0.070 Uiso 1 1 calc R . .
H3WB H 0.2867 -0.0217 0.3370 0.070 Uiso 1 1 calc R . .
H3WC H 0.3245 -0.1054 0.3041 0.070 Uiso 1 1 calc R . .
O4W O 0.1491(3) 0.0172(2) -0.0565(3) 0.0347(11) Uani 1 1 d U . .
H4W H 0.0993 0.0488 -0.0465 0.042 Uiso 1 1 calc R . .
C4W C 0.0968(6) -0.0159(4) -0.1733(5) 0.0463(18) Uani 1 1 d U . .
H4WA H 0.0077 -0.0084 -0.2036 0.056 Uiso 1 1 calc R . .
H4WB H 0.1153 -0.0716 -0.1703 0.056 Uiso 1 1 calc R . .
H4WC H 0.1325 0.0102 -0.2239 0.056 Uiso 1 1 calc R . .
O5W O 0.3049(5) 0.2002(4) 0.3415(6) 0.109(2) Uani 1 1 d U . .
H5WD H 0.3468 0.2259 0.3995 0.131 Uiso 1 1 calc R . .
C5W C 0.1776(7) 0.2208(5) 0.3095(7) 0.080(2) Uani 1 1 d U . .
H5WC H 0.1405 0.2260 0.2255 0.096 Uiso 1 1 calc R . .
H5WB H 0.1709 0.2704 0.3458 0.096 Uiso 1 1 calc R . .
H5WA H 0.1348 0.1802 0.3356 0.096 Uiso 1 1 calc R . .
O6W O 0.0000 0.0000 -0.5000 0.053(3) Uani 0.50 2 d SPU . .
H6W H -0.0190 0.0493 -0.4569 0.063 Uiso 0.50 1 d PR . .

loop_
_atom_site_aniso_label
_atom_site_aniso_U_11
_atom_site_aniso_U_22
_atom_site_aniso_U_33
_atom_site_aniso_U_23
_atom_site_aniso_U_13
_atom_site_aniso_U_12
Tb1 0.02354(10) 0.01756(11) 0.02847(11) -0.00091(12) 0.00849(8) 0.00022(12)
Cl1 0.0294(6) 0.0405(8) 0.0615(8) -0.0079(7) 0.0175(6) 0.0014(6)
O1 0.0265(16) 0.0251(18) 0.0339(16) -0.0057(15) 0.0103(13) -0.0013(15)
O2 0.0283(16) 0.0226(18) 0.0295(16) -0.0080(15) 0.0052(13) -0.0037(15)
O3 0.0320(16) 0.0277(18) 0.0275(15) -0.0041(15) 0.0123(12) -0.0079(16)
O4 0.0306(17) 0.0263(17) 0.0314(16) -0.0073(15) 0.0072(13) 0.0030(16)
C1 0.023(2) 0.021(2) 0.025(2) 0.006(2) 0.0035(18) 0.000(2)
C2 0.024(2) 0.022(2) 0.027(2) 0.003(2) 0.0045(18) 0.003(2)
C3 0.031(2) 0.031(3) 0.035(2) -0.004(2) 0.0159(18) -0.003(2)
C4 0.032(2) 0.029(3) 0.028(2) -0.007(2) 0.0109(18) -0.001(2)
C5 0.022(2) 0.021(2) 0.032(2) 0.001(2) 0.0063(18) -0.001(2)
C6 0.027(2) 0.028(3) 0.026(2) -0.001(2) 0.0091(17) -0.006(2)
C7 0.028(2) 0.024(2) 0.030(2) -0.007(2) 0.0101(18) 0.003(2)
C8 0.027(2) 0.023(3) 0.030(2) -0.005(2) 0.0048(19) 0.002(2)
O1W 0.0274(17) 0.0267(19) 0.0467(19) -0.0003(17) 0.0092(14) 0.0005(16)
C1W 0.089(4) 0.074(4) 0.092(4) 0.000(4) 0.028(3) 0.003(4)
O2W 0.0345(17) 0.0290(19) 0.0371(17) 0.0014(16) 0.0139(13) 0.0060(16)
C2W 0.046(3) 0.052(3) 0.037(3) -0.008(3) 0.007(2) 0.002(3)
O3W 0.0374(17) 0.036(2) 0.0400(17) 0.0086(16) 0.0159(14) 0.0019(16)
C3W 0.059(3) 0.063(4) 0.057(3) 0.001(3) 0.026(2) -0.013(3)
O4W 0.0323(17) 0.0278(18) 0.0411(18) -0.0096(16) 0.0098(14) 0.0091(16)
C4W 0.046(3) 0.041(3) 0.039(3) -0.004(3) -0.002(2) -0.001(3)
O5W 0.086(3) 0.093(3) 0.130(4) -0.052(3) 0.017(3) 0.015(3)
C5W 0.079(4) 0.084(4) 0.078(4) -0.010(3) 0.028(3) 0.017(3)
O6W 0.056(5) 0.060(5) 0.041(4) -0.008(4) 0.017(3) -0.014(4)

loop_
_atom_type_symbol
_atom_type_description
_atom_type_scat_dispersion_real
_atom_type_scat_dispersion_imag
_atom_type_scat_source
C C 0.0033 0.0016 'International Tables Vol C Tables 4.2.6.8 and 6.1.1.4'
H H 0.0000 0.0000 'International Tables Vol C Tables 4.2.6.8 and 6.1.1.4'
O O 0.0106 0.0060 'International Tables Vol C Tables 4.2.6.8 and 6.1.1.4'
Cl Cl 0.1484 0.1585 'International Tables Vol C Tables 4.2.6.8 and 6.1.1.4'
Tb Tb -0.1723 4.1537 'International Tables Vol C Tables 4.2.6.8 and 6.1.1.4'

loop_
_geom_angle_atom_site_label_1
_geom_angle_atom_site_label_2
_geom_angle_atom_site_label_3
_geom_angle
_geom_angle_site_symmetry_1
_geom_angle_site_symmetry_3
_geom_angle_publ_flag
O1 Tb1 O4 75.03(12) 3_655 2_554 ?
O1 Tb1 O2 128.85(13) 3_655 . ?
O4 Tb1 O2 77.35(12) 2_554 . ?
O1 Tb1 O3 85.91(12) 3_655 4_656 ?
O4 Tb1 O3 124.50(13) 2_554 4_656 ?
O2 Tb1 O3 75.58(11) . 4_656 ?
O1 Tb1 O3W 141.55(12) 3_655 . ?
O4 Tb1 O3W 142.01(11) 2_554 . ?
O2 Tb1 O3W 80.81(13) . . ?
O3 Tb1 O3W 78.33(12) 4_656 . ?
O1 Tb1 O1W 79.31(12) 3_655 . ?
O4 Tb1 O1W 86.94(13) 2_554 . ?
O2 Tb1 O1W 140.73(11) . . ?
O3 Tb1 O1W 140.27(12) 4_656 . ?
O3W Tb1 O1W 90.78(13) . . ?
O1 Tb1 O2W 71.43(13) 3_655 . ?
O4 Tb1 O2W 141.82(12) 2_554 . ?
O2 Tb1 O2W 139.15(12) . . ?
O3 Tb1 O2W 70.84(12) 4_656 . ?
O3W Tb1 O2W 70.30(12) . . ?
O1W Tb1 O2W 69.51(12) . . ?
O1 Tb1 O4W 138.49(12) 3_655 . ?
O4 Tb1 O4W 76.92(12) 2_554 . ?
O2 Tb1 O4W 72.26(11) . . ?
O3 Tb1 O4W 135.50(12) 4_656 . ?
O3W Tb1 O4W 66.93(12) . . ?
O1W Tb1 O4W 69.18(11) . . ?
O2W Tb1 O4W 118.56(12) . . ?
C1 O1 Tb1 142.2(3) . 3_655 ?
C1 O2 Tb1 139.4(3) . . ?
C8 O3 Tb1 111.5(3) . 4 ?
C8 O4 Tb1 167.8(3) . 2_544 ?
O2 C1 O1 125.0(4) . . ?
O2 C1 C2 117.6(5) . . ?
O1 C1 C2 117.4(5) . . ?
C7 C2 C3 119.0(5) . . ?
C7 C2 C1 120.6(5) . . ?
C3 C2 C1 120.3(5) . . ?
C4 C3 C2 120.6(5) . . ?
C4 C3 H3A 119.7 . . ?
C2 C3 H3A 119.7 . . ?
C3 C4 C5 120.3(5) . . ?
C3 C4 H4A 119.9 . . ?
C5 C4 H4A 119.9 . . ?
C6 C5 C4 118.4(5) . . ?
C6 C5 C8 120.9(5) . . ?
C4 C5 C8 120.7(5) . . ?
C7 C6 C5 121.7(5) . . ?
C7 C6 H6A 119.2 . . ?
C5 C6 H6A 119.2 . . ?
C6 C7 C2 120.0(5) . . ?
C6 C7 H7A 120.0 . . ?
C2 C7 H7A 120.0 . . ?
O3 C8 O4 122.9(5) . . ?
O3 C8 C5 118.3(5) . . ?
O4 C8 C5 118.8(5) . . ?
C1W O1W Tb1 128.5(4) . . ?
C1W O1W H1W 109.5 . . ?
Tb1 O1W H1W 109.4 . . ?
O1W C1W H1WA 109.5 . . ?
O1W C1W H1WB 109.5 . . ?
H1WA C1W H1WB 109.5 . . ?
O1W C1W H1WC 109.5 . . ?
H1WA C1W H1WC 109.5 . . ?
H1WB C1W H1WC 109.5 . . ?
C2W O2W Tb1 130.0(4) . . ?
C2W O2W H2W 109.5 . . ?
Tb1 O2W H2W 106.7 . . ?
O2W C2W H2WA 109.5 . . ?
O2W C2W H2WB 109.5 . . ?
H2WA C2W H2WB 109.5 . . ?
O2W C2W H2WC 109.5 . . ?
H2WA C2W H2WC 109.5 . . ?
H2WB C2W H2WC 109.5 . . ?
C3W O3W Tb1 129.5(3) . . ?
C3W O3W H3W 109.5 . . ?
Tb1 O3W H3W 80.6 . . ?
O3W C3W H3WA 109.5 . . ?
O3W C3W H3WB 109.5 . . ?
H3WA C3W H3WB 109.5 . . ?
O3W C3W H3WC 109.5 . . ?
H3WA C3W H3WC 109.5 . . ?
H3WB C3W H3WC 109.5 . . ?
C4W O4W Tb1 129.9(3) . . ?
C4W O4W H4W 109.5 . . ?
Tb1 O4W H4W 117.8 . . ?
O4W C4W H4WA 109.5 . . ?
O4W C4W H4WB 109.5 . . ?
H4WA C4W H4WB 109.5 . . ?
O4W C4W H4WC 109.5 . . ?
H4WA C4W H4WC 109.5 . . ?
H4WB C4W H4WC 109.5 . . ?
C5W O5W H5WD 109.5 . . ?
O5W C5W H5WC 109.5 . . ?
O5W C5W H5WB 109.5 . . ?
H5WC C5W H5WB 109.5 . . ?
O5W C5W H5WA 109.5 . . ?
H5WC C5W H5WA 109.5 . . ?
H5WB C5W H5WA 109.5 . . ?

loop_
_geom_bond_atom_site_label_1
_geom_bond_atom_site_label_2
_geom_bond_distance
_geom_bond_site_symmetry_2
_geom_bond_publ_flag
Tb1 O1 2.299(3) 3_655 ?
Tb1 O4 2.310(4) 2_554 ?
Tb1 O2 2.343(3) . ?
Tb1 O3 2.354(3) 4_656 ?
Tb1 O3W 2.433(4) . ?
Tb1 O1W 2.451(4) . ?
Tb1 O2W 2.494(3) . ?
Tb1 O4W 2.503(3) . ?
O1 C1 1.273(7) . ?
O1 Tb1 2.299(3) 3_655 ?
O2 C1 1.252(7) . ?
O3 C8 1.256(7) . ?
O3 Tb1 2.354(3) 4 ?
O4 C8 1.267(7) . ?
O4 Tb1 2.310(4) 2_544 ?
C1 C2 1.500(7) . ?
C2 C7 1.392(8) . ?
C2 C3 1.405(8) . ?
C3 C4 1.384(7) . ?
C3 H3A 0.9300 . ?
C4 C5 1.408(8) . ?
C4 H4A 0.9300 . ?
C5 C6 1.389(8) . ?
C5 C8 1.479(7) . ?
C6 C7 1.384(7) . ?
C6 H6A 0.9300 . ?
C7 H7A 0.9300 . ?
O1W C1W 1.431(9) . ?
O1W H1W 0.8200 . ?
C1W H1WA 0.9600 . ?
C1W H1WB 0.9600 . ?
C1W H1WC 0.9600 . ?
O2W C2W 1.412(6) . ?
O2W H2W 0.8200 . ?
C2W H2WA 0.9600 . ?
C2W H2WB 0.9600 . ?
C2W H2WC 0.9600 . ?
O3W C3W 1.406(7) . ?
O3W H3W 0.8200 . ?
C3W H3WA 0.9600 . ?
C3W H3WB 0.9600 . ?
C3W H3WC 0.9600 . ?
O4W C4W 1.441(6) . ?
O4W H4W 0.8200 . ?
C4W H4WA 0.9600 . ?
C4W H4WB 0.9600 . ?
C4W H4WC 0.9600 . ?
O5W C5W 1.409(10) . ?
O5W H5WD 0.8200 . ?
C5W H5WC 0.9600 . ?
C5W H5WB 0.9600 . ?
C5W H5WA 0.9600 . ?
O6W H6W 1.0461 . ?
